data_4102420
loop_
_publ_author_name
'K. C. Nicolaou'
'Adrian Ortiz'
'Hongjun Zhang'
'Graziano Guella'

_publ_section_title
;
 Total Synthesis and Structural Revision of Vannusals A and B: Synthesis
 of the True Structures of Vannusals A and B
;
_journal_name_full 'Journal of the American Chemical Society'
_journal_page_first 7153
_journal_page_last 7176
_journal_paper_doi 10.1021/ja100742b
_journal_volume 132
_journal_year 2010
_chemical_formula_sum 'C32 H46 O7'
_chemical_formula_weight 542.69
_chemical_name_systematic
; 
 ? 
;
_space_group_IT_number 19
_symmetry_cell_setting orthorhombic
_symmetry_space_group_name_Hall 'P 2ac 2ab'
_symmetry_space_group_name_H-M 'P 21 21 21'
_atom_sites_solution_hydrogens geom
_atom_sites_solution_primary direct
_atom_sites_solution_secondary difmap
_audit_creation_method SHELXL-97
_cell_angle_alpha 90.00
_cell_angle_beta 90.00
_cell_angle_gamma 90.00
_cell_formula_units_Z 4
_cell_length_a 8.0392(16)
_cell_length_b 12.061(2)
_cell_length_c 31.538(6)
_cell_measurement_reflns_used 7289
_cell_measurement_temperature 296(2)
_cell_measurement_theta_max 18.47
_cell_measurement_theta_min 4.47
_cell_volume 3057.9(10)
_computing_cell_refinement 'Bruker SMART+'
_computing_data_collection 'Bruker SMART'
_computing_data_reduction 'Bruker SAINT'
_computing_molecular_graphics 'Bruker SHELXTL'
_computing_publication_material 'Bruker SHELXTL'
_computing_structure_refinement 'SHELXL-97 (Sheldrick, 1997)'
_computing_structure_solution 'SHELXS-97 (Sheldrick, 1997)'
_diffrn_ambient_temperature 296(2)
_diffrn_measured_fraction_theta_full 0.999
_diffrn_measured_fraction_theta_max 0.999
_diffrn_measurement_device_type 'CCD area detector'
_diffrn_measurement_method 'phi and omega scans'
_diffrn_radiation_monochromator graphite
_diffrn_radiation_source 'fine-focus sealed tube'
_diffrn_radiation_type MoK\a
_diffrn_radiation_wavelength 0.71073
_diffrn_reflns_av_R_equivalents 0.0449
_diffrn_reflns_av_sigmaI/netI 0.0407
_diffrn_reflns_limit_h_max 9
_diffrn_reflns_limit_h_min -9
_diffrn_reflns_limit_k_max 13
_diffrn_reflns_limit_k_min -14
_diffrn_reflns_limit_l_max 37
_diffrn_reflns_limit_l_min -35
_diffrn_reflns_number 22476
_diffrn_reflns_theta_full 25.00
_diffrn_reflns_theta_max 25.00
_diffrn_reflns_theta_min 1.81
_diffrn_standards_decay_% 1
_exptl_absorpt_coefficient_mu 0.082
_exptl_absorpt_correction_T_max 0.9984
_exptl_absorpt_correction_T_min 0.9823
_exptl_absorpt_correction_type multi-scan
_exptl_absorpt_process_details 'SADABS (Sheldrick, 1999)'
_exptl_crystal_colour Colorless
_exptl_crystal_density_diffrn 1.179
_exptl_crystal_density_meas 0
_exptl_crystal_density_method 'not measured'
_exptl_crystal_description Parallalepiped
_exptl_crystal_F_000 1176
_exptl_crystal_size_max 0.22
_exptl_crystal_size_mid 0.08
_exptl_crystal_size_min 0.02
_refine_diff_density_max 0.336
_refine_diff_density_min -0.298
_refine_diff_density_rms 0.038
_refine_ls_abs_structure_details 'Flack H D (1983), Acta Cryst. A39, 876-881'
_refine_ls_abs_structure_Flack -1.5(15)
_refine_ls_extinction_method none
_refine_ls_goodness_of_fit_ref 1.066
_refine_ls_hydrogen_treatment constr
_refine_ls_matrix_type full
_refine_ls_number_parameters 320
_refine_ls_number_reflns 5387
_refine_ls_number_restraints 0
_refine_ls_restrained_S_all 1.066
_refine_ls_R_factor_all 0.0734
_refine_ls_R_factor_gt 0.0587
_refine_ls_shift/su_max 0.005
_refine_ls_shift/su_mean 0.000
_refine_ls_structure_factor_coef Fsqd
_refine_ls_weighting_details 'calc w=1/[\s^2^(Fo^2^)+(0.0650P)^2^+1.0000P] where P=(Fo^2^+2Fc^2^)/3'
_refine_ls_weighting_scheme calc
_refine_ls_wR_factor_gt 0.1364
_refine_ls_wR_factor_ref 0.1444
_reflns_number_gt 4430
_reflns_number_total 5387
_reflns_threshold_expression >2sigma(I)
_cod_data_source_file ja100742b_si_008.cif
_cod_data_source_block hjfl
_cod_original_cell_volume 3058.0(11)
_cod_database_code 4102420

loop_
_symmetry_equiv_pos_as_xyz
'x, y, z'
'-x+1/2, -y, z+1/2'
'-x, y+1/2, -z+1/2'
'x+1/2, -y+1/2, -z'

loop_
_atom_site_label
_atom_site_type_symbol
_atom_site_fract_x
_atom_site_fract_y
_atom_site_fract_z
_atom_site_U_iso_or_equiv
_atom_site_adp_type
_atom_site_occupancy
_atom_site_symmetry_multiplicity
_atom_site_calc_flag
_atom_site_refinement_flags
O1 O 0.3429(3) 0.9350(2) 0.51641(7) 0.0590(6) Uani 1 1 d .
O2 O 0.2145(6) 0.7940(3) 0.48501(12) 0.1276(15) Uani 1 1 d .
O3 O 0.5289(3) 0.63751(19) 0.72645(7) 0.0608(7) Uani 1 1 d .
H3 H 0.4723 0.6885 0.7358 0.073 Uiso 1 1 calc R
O4 O 0.9259(3) 0.67348(15) 0.76425(7) 0.0474(5) Uani 1 1 d .
H4 H 0.8890 0.6142 0.7557 0.057 Uiso 1 1 calc R
O5 O 1.1641(2) 0.96926(15) 0.76450(7) 0.0451(5) Uani 1 1 d .
H5 H 1.2599 0.9518 0.7586 0.054 Uiso 1 1 calc R
O6 O 0.4517(3) 0.86671(19) 0.73831(7) 0.0519(6) Uani 1 1 d .
O7 O 1.0710(5) 0.6770(2) 0.84492(9) 0.0930(11) Uani 1 1 d .
H7 H 1.0229 0.6773 0.8220 0.112 Uiso 1 1 calc R
C1 C 0.0854(8) 1.1506(6) 0.49104(17) 0.134(2) Uani 1 1 d .
H1A H 0.0174 1.1673 0.4681 0.161 Uiso 1 1 calc R
H1B H 0.1848 1.1887 0.4949 0.161 Uiso 1 1 calc R
C2 C 0.0412(5) 1.0735(4) 0.51793(14) 0.0778(13) Uani 1 1 d .
C3 C 0.1444(5) 1.0431(3) 0.55600(12) 0.0668(10) Uani 1 1 d .
H3A H 0.0677 1.0379 0.5801 0.080 Uiso 1 1 calc R
C4 C 0.2839(6) 1.1208(4) 0.56951(15) 0.0847(14) Uani 1 1 d .
H4A H 0.2401 1.1816 0.5863 0.102 Uiso 1 1 calc R
H4B H 0.3401 1.1511 0.5449 0.102 Uiso 1 1 calc R
C5 C 0.4038(5) 1.0506(3) 0.59589(13) 0.0739(12) Uani 1 1 d .
H5A H 0.4027 1.0745 0.6253 0.089 Uiso 1 1 calc R
H5B H 0.5163 1.0574 0.5851 0.089 Uiso 1 1 calc R
C6 C 0.3430(4) 0.9306(3) 0.59219(10) 0.0501(8) Uani 1 1 d .
H6A H 0.2693 0.9176 0.6164 0.060 Uiso 1 1 calc R
C7 C 0.4753(4) 0.8390(3) 0.59340(10) 0.0476(8) Uani 1 1 d .
H7 H 0.5589 0.8537 0.5715 0.057 Uiso 1 1 calc R
C8 C 0.4013(6) 0.7224(3) 0.58641(12) 0.0687(11) Uani 1 1 d .
H8A H 0.2825 0.7226 0.5918 0.082 Uiso 1 1 calc R
H8B H 0.4205 0.6977 0.5576 0.082 Uiso 1 1 calc R
C9 C 0.4914(5) 0.6469(3) 0.61800(11) 0.0621(10) Uani 1 1 d .
H9A H 0.4240 0.5829 0.6252 0.075 Uiso 1 1 calc R
H9B H 0.5971 0.6218 0.6067 0.075 Uiso 1 1 calc R
C10 C 0.5164(4) 0.7225(2) 0.65646(10) 0.0430(7) Uani 1 1 d .
H10 H 0.4059 0.7327 0.6690 0.052 Uiso 1 1 calc R
C11 C 0.5605(4) 0.8316(2) 0.63619(9) 0.0403(7) Uani 1 1 d .
C12 C 0.6579(4) 0.9063(2) 0.65524(9) 0.0409(7) Uiso 1 1 d .
H12 H 0.6919 0.9702 0.6412 0.049 Uiso 1 1 calc R
C13 C 0.7110(3) 0.8835(2) 0.70038(8) 0.0336(6) Uiso 1 1 d .
C14 C 0.7599(3) 0.7610(2) 0.70607(9) 0.0344(6) Uiso 1 1 d .
C15 C 0.9196(4) 0.7570(3) 0.67914(10) 0.0477(8) Uani 1 1 d .
H15A H 0.9950 0.7004 0.6896 0.057 Uiso 1 1 calc R
H15B H 0.8938 0.7417 0.6497 0.057 Uiso 1 1 calc R
C16 C 0.9962(4) 0.8732(3) 0.68410(10) 0.0502(8) Uani 1 1 d .
H16A H 1.1086 0.8689 0.6951 0.060 Uiso 1 1 calc R
H16B H 0.9978 0.9124 0.6573 0.060 Uiso 1 1 calc R
C17 C 0.8795(3) 0.9297(3) 0.71579(8) 0.0374(7) Uiso 1 1 d .
H17 H 0.8863 1.0108 0.7156 0.045 Uiso 1 1 calc R
C18 C 0.8949(3) 0.8777(2) 0.76015(8) 0.0326(6) Uiso 1 1 d .
C19 C 0.8051(4) 0.9407(2) 0.79608(10) 0.0442(7) Uani 1 1 d .
H19A H 0.8312 1.0192 0.7952 0.053 Uiso 1 1 calc R
H19B H 0.6855 0.9313 0.7941 0.053 Uiso 1 1 calc R
C20 C 0.8719(4) 0.8880(3) 0.83598(10) 0.0533(8) Uani 1 1 d .
H20A H 0.8199 0.8167 0.8411 0.064 Uiso 1 1 calc R
H20B H 0.8531 0.9354 0.8604 0.064 Uiso 1 1 calc R
C21 C 1.0593(4) 0.8746(3) 0.82711(10) 0.0467(7) Uani 1 1 d .
H21 H 1.1113 0.9440 0.8363 0.056 Uiso 1 1 calc R
C22 C 1.1480(5) 0.7819(3) 0.85169(11) 0.0587(9) Uani 1 1 d .
C23 C 1.1358(6) 0.8011(3) 0.89896(12) 0.0802(13) Uani 1 1 d .
H23A H 1.1918 0.7422 0.9137 0.096 Uiso 1 1 calc R
H23B H 1.0209 0.8025 0.9072 0.096 Uiso 1 1 calc R
H23C H 1.1869 0.8706 0.9060 0.096 Uiso 1 1 calc R
C24 C 1.3307(7) 0.7770(5) 0.83957(16) 0.0999(15) Uiso 1 1 d .
H24A H 1.3760 0.8506 0.8393 0.120 Uiso 1 1 calc R
H24B H 1.3416 0.7446 0.8119 0.120 Uiso 1 1 calc R
H24C H 1.3899 0.7327 0.8599 0.120 Uiso 1 1 calc R
C25 C 1.0742(4) 0.8730(2) 0.77819(8) 0.0368(6) Uiso 1 1 d .
H25 H 1.1306 0.8053 0.7687 0.044 Uiso 1 1 calc R
C26 C 0.8136(4) 0.7606(2) 0.75337(8) 0.0344(6) Uiso 1 1 d .
H26 H 0.7142 0.7548 0.7712 0.041 Uiso 1 1 calc R
C27 C 0.5602(4) 0.9239(2) 0.72343(9) 0.0396(7) Uani 1 1 d .
H27 H 0.5490 1.0002 0.7266 0.047 Uiso 1 1 calc R
C28 C 0.6280(4) 0.6768(2) 0.69228(10) 0.0442(8) Uani 1 1 d .
H28 H 0.6873 0.6126 0.6807 0.053 Uiso 1 1 calc R
C29 C 0.2326(4) 0.9324(3) 0.55299(10) 0.0527(8) Uani 1 1 d .
H29A H 0.1550 0.8698 0.5521 0.063 Uiso 1 1 calc R
C30 C -0.1167(7) 1.0112(4) 0.5127(2) 0.126(2) Uani 1 1 d .
H30A H -0.1725 1.0362 0.4875 0.151 Uiso 1 1 calc R
H30B H -0.1867 1.0237 0.5369 0.151 Uiso 1 1 calc R
H30C H -0.0929 0.9335 0.5103 0.151 Uiso 1 1 calc R
C31 C 0.3227(7) 0.8620(4) 0.48517(13) 0.0794(13) Uani 1 1 d .
C32 C 0.4489(8) 0.8779(6) 0.45153(14) 0.123(2) Uani 1 1 d .
H32A H 0.4447 0.9531 0.4415 0.148 Uiso 1 1 calc R
H32B H 0.4265 0.8282 0.4285 0.148 Uiso 1 1 calc R
H32C H 0.5575 0.8628 0.4628 0.148 Uiso 1 1 calc R

loop_
_atom_site_aniso_label
_atom_site_aniso_U_11
_atom_site_aniso_U_22
_atom_site_aniso_U_33
_atom_site_aniso_U_23
_atom_site_aniso_U_13
_atom_site_aniso_U_12
O1 0.0602(14) 0.0692(16) 0.0475(12) -0.0033(12) -0.0009(11) 0.0099(13)
O2 0.159(4) 0.130(3) 0.093(3) -0.045(2) -0.023(3) -0.023(3)
O3 0.0709(17) 0.0497(14) 0.0619(15) 0.0154(12) -0.0124(13) -0.0290(13)
O4 0.0568(13) 0.0225(10) 0.0630(13) -0.0006(10) -0.0203(11) 0.0031(10)
O5 0.0299(10) 0.0307(10) 0.0746(14) 0.0091(10) 0.0005(11) -0.0019(9)
O6 0.0334(11) 0.0554(13) 0.0668(14) 0.0003(12) 0.0082(11) -0.0016(11)
O7 0.160(3) 0.0445(15) 0.0746(18) 0.0061(13) -0.045(2) -0.0056(18)
C1 0.112(4) 0.197(7) 0.094(4) 0.053(4) -0.015(3) 0.036(5)
C2 0.071(3) 0.094(3) 0.068(2) 0.001(2) -0.012(2) 0.040(3)
C3 0.062(2) 0.081(3) 0.057(2) -0.0003(19) -0.0037(19) 0.022(2)
C4 0.100(3) 0.059(2) 0.095(3) -0.009(2) -0.031(3) 0.024(3)
C5 0.081(3) 0.058(2) 0.083(3) -0.004(2) -0.025(2) 0.012(2)
C6 0.0473(18) 0.058(2) 0.0445(17) -0.0031(15) -0.0001(15) 0.0068(17)
C7 0.0473(19) 0.0500(19) 0.0455(17) 0.0031(15) -0.0043(14) 0.0026(15)
C8 0.089(3) 0.055(2) 0.062(2) -0.0017(18) -0.024(2) -0.001(2)
C9 0.082(3) 0.0404(19) 0.064(2) -0.0064(16) -0.023(2) -0.0028(18)
C10 0.0447(17) 0.0323(15) 0.0519(18) -0.0037(14) -0.0075(14) 0.0014(14)
C11 0.0427(17) 0.0378(16) 0.0403(16) 0.0000(13) 0.0013(13) 0.0056(14)
C15 0.0449(18) 0.053(2) 0.0449(18) -0.0035(15) 0.0021(14) 0.0152(16)
C16 0.0355(16) 0.070(2) 0.0451(18) 0.0129(16) 0.0049(14) -0.0019(16)
C19 0.0366(16) 0.0367(16) 0.0592(19) -0.0140(15) -0.0003(14) -0.0004(14)
C20 0.0506(19) 0.062(2) 0.0471(18) -0.0148(16) -0.0009(15) 0.0018(17)
C21 0.0461(17) 0.0344(16) 0.0597(19) -0.0033(15) -0.0103(16) -0.0046(15)
C22 0.066(2) 0.049(2) 0.061(2) 0.0075(17) -0.0151(19) -0.0017(18)
C23 0.099(3) 0.078(3) 0.063(2) 0.009(2) -0.026(2) -0.014(3)
C27 0.0352(15) 0.0293(15) 0.0542(18) -0.0018(13) -0.0067(14) 0.0009(13)
C28 0.0519(19) 0.0281(14) 0.0527(18) -0.0016(14) -0.0109(15) -0.0004(14)
C29 0.0464(18) 0.064(2) 0.0473(18) 0.0020(17) -0.0004(15) 0.0026(17)
C30 0.106(4) 0.127(5) 0.146(5) -0.014(4) -0.062(4) 0.024(4)
C31 0.095(3) 0.090(3) 0.053(2) -0.009(2) -0.021(2) 0.025(3)
C32 0.138(5) 0.171(6) 0.061(3) -0.013(3) 0.013(3) 0.061(5)

loop_
_atom_type_symbol
_atom_type_description
_atom_type_scat_dispersion_real
_atom_type_scat_dispersion_imag
_atom_type_scat_source
C C 0.0033 0.0016 'International Tables Vol C Tables 4.2.6.8 and 6.1.1.4'
H H 0.0000 0.0000 'International Tables Vol C Tables 4.2.6.8 and 6.1.1.4'
O O 0.0106 0.0060 'International Tables Vol C Tables 4.2.6.8 and 6.1.1.4'

loop_
_geom_angle_atom_site_label_1
_geom_angle_atom_site_label_2
_geom_angle_atom_site_label_3
_geom_angle
C31 O1 C29 119.9(3)
C1 C2 C30 121.3(5)
C1 C2 C3 122.7(5)
C30 C2 C3 115.9(4)
C2 C3 C29 115.0(3)
C2 C3 C4 118.7(4)
C29 C3 C4 102.4(3)
C3 C4 C5 106.0(3)
C4 C5 C6 106.3(3)
C29 C6 C5 103.5(3)
C29 C6 C7 115.8(3)
C5 C6 C7 117.2(3)
C11 C7 C6 112.2(3)
C11 C7 C8 104.3(3)
C6 C7 C8 112.6(3)
C9 C8 C7 105.5(3)
C10 C9 C8 102.9(3)
C11 C10 C9 102.4(2)
C11 C10 C28 119.1(3)
C9 C10 C28 116.3(3)
C12 C11 C10 122.5(3)
C12 C11 C7 128.7(3)
C10 C11 C7 108.9(3)
C11 C12 C13 117.8(3)
C27 C13 C12 99.8(2)
C27 C13 C14 117.6(2)
C12 C13 C14 110.9(2)
C27 C13 C17 116.2(2)
C12 C13 C17 118.6(2)
C14 C13 C17 94.9(2)
C28 C14 C13 115.3(2)
C28 C14 C15 113.5(2)
C13 C14 C15 100.3(2)
C28 C14 C26 117.6(2)
C13 C14 C26 100.7(2)
C15 C14 C26 107.3(2)
C16 C15 C14 104.4(2)
C17 C16 C15 103.1(2)
C16 C17 C18 111.3(2)
C16 C17 C13 99.9(2)
C18 C17 C13 102.1(2)
C17 C18 C19 115.4(2)
C17 C18 C25 115.0(2)
C19 C18 C25 100.6(2)
C17 C18 C26 102.1(2)
C19 C18 C26 110.4(2)
C25 C18 C26 113.8(2)
C20 C19 C18 103.8(2)
C19 C20 C21 103.9(3)
C22 C21 C20 116.0(3)
C22 C21 C25 117.2(3)
C20 C21 C25 105.0(2)
O7 C22 C23 104.8(3)
O7 C22 C24 110.4(4)
C23 C22 C24 108.5(4)
O7 C22 C21 111.6(3)
C23 C22 C21 110.9(3)
C24 C22 C21 110.5(3)
O5 C25 C21 109.2(2)
O5 C25 C18 109.2(2)
C21 C25 C18 107.1(2)
O4 C26 C14 114.2(2)
O4 C26 C18 111.5(2)
C14 C26 C18 104.1(2)
O6 C27 C13 126.0(3)
O3 C28 C14 113.2(2)
O3 C28 C10 110.4(3)
C14 C28 C10 111.9(2)
O1 C29 C3 108.4(3)
O1 C29 C6 106.8(3)
C3 C29 C6 103.6(3)
O2 C31 O1 123.1(5)
O2 C31 C32 125.8(5)
O1 C31 C32 111.2(5)

loop_
_geom_bond_atom_site_label_1
_geom_bond_atom_site_label_2
_geom_bond_distance
O1 C31 1.331(5)
O1 C29 1.455(4)
O2 C31 1.196(6)
O3 C28 1.421(4)
O4 C26 1.427(3)
O5 C25 1.434(3)
O6 C27 1.208(4)
O7 C22 1.425(4)
C1 C2 1.307(7)
C2 C30 1.484(7)
C2 C3 1.505(5)
C3 C29 1.515(5)
C3 C4 1.522(6)
C4 C5 1.529(5)
C5 C6 1.533(5)
C6 C29 1.522(4)
C6 C7 1.534(4)
C7 C11 1.516(4)
C7 C8 1.543(5)
C8 C9 1.532(5)
C9 C10 1.531(4)
C10 C11 1.505(4)
C10 C28 1.544(4)
C11 C12 1.337(4)
C12 C13 1.512(4)
C13 C27 1.495(4)
C13 C14 1.539(4)
C13 C17 1.543(4)
C14 C28 1.532(4)
C14 C15 1.540(4)
C14 C26 1.553(4)
C15 C16 1.539(5)
C16 C17 1.531(4)
C17 C18 1.538(4)
C18 C19 1.543(4)
C18 C25 1.551(4)
C18 C26 1.571(4)
C19 C20 1.508(4)
C20 C21 1.540(5)
C21 C22 1.536(5)
C21 C25 1.548(4)
C22 C23 1.512(5)
C22 C24 1.518(7)
C31 C32 1.480(7)

loop_
_geom_torsion_atom_site_label_1
_geom_torsion_atom_site_label_2
_geom_torsion_atom_site_label_3
_geom_torsion_atom_site_label_4
_geom_torsion
C1 C2 C3 C29 -107.6(6)
C30 C2 C3 C29 73.0(5)
C1 C2 C3 C4 14.1(7)
C30 C2 C3 C4 -165.3(4)
C2 C3 C4 C5 -158.4(4)
C29 C3 C4 C5 -30.5(4)
C3 C4 C5 C6 7.2(5)
C4 C5 C6 C29 18.9(4)
C4 C5 C6 C7 147.7(3)
C29 C6 C7 C11 -170.8(3)
C5 C6 C7 C11 66.5(4)
C29 C6 C7 C8 -53.4(4)
C5 C6 C7 C8 -176.1(3)
C11 C7 C8 C9 -16.8(4)
C6 C7 C8 C9 -138.8(3)
C7 C8 C9 C10 35.3(4)
C8 C9 C10 C11 -39.7(4)
C8 C9 C10 C28 -171.3(3)
C9 C10 C11 C12 -150.8(3)
C28 C10 C11 C12 -20.9(4)
C9 C10 C11 C7 30.2(3)
C28 C10 C11 C7 160.1(3)
C6 C7 C11 C12 -65.1(4)
C8 C7 C11 C12 172.6(3)
C6 C7 C11 C10 113.8(3)
C8 C7 C11 C10 -8.4(3)
C10 C11 C12 C13 -5.8(4)
C7 C11 C12 C13 172.9(3)
C11 C12 C13 C27 -82.4(3)
C11 C12 C13 C14 42.3(4)
C11 C12 C13 C17 150.5(3)
C27 C13 C14 C28 59.7(3)
C12 C13 C14 C28 -54.2(3)
C17 C13 C14 C28 -177.3(2)
C27 C13 C14 C15 -178.0(2)
C12 C13 C14 C15 68.1(3)
C17 C13 C14 C15 -55.0(2)
C27 C13 C14 C26 -68.0(3)
C12 C13 C14 C26 178.2(2)
C17 C13 C14 C26 55.0(2)
C28 C14 C15 C16 155.9(2)
C13 C14 C15 C16 32.4(3)
C26 C14 C15 C16 -72.4(3)
C14 C15 C16 C17 3.8(3)
C15 C16 C17 C18 68.7(3)
C15 C16 C17 C13 -38.5(3)
C27 C13 C17 C16 -178.1(3)
C12 C13 C17 C16 -59.2(3)
C14 C13 C17 C16 57.9(2)
C27 C13 C17 C18 67.4(3)
C12 C13 C17 C18 -173.7(2)
C14 C13 C17 C18 -56.6(2)
C16 C17 C18 C19 170.2(2)
C13 C17 C18 C19 -84.0(3)
C16 C17 C18 C25 53.7(3)
C13 C17 C18 C25 159.5(2)
C16 C17 C18 C26 -70.1(3)
C13 C17 C18 C26 35.7(3)
C17 C18 C19 C20 -167.6(2)
C25 C18 C19 C20 -43.2(3)
C26 C18 C19 C20 77.3(3)
C18 C19 C20 C21 42.1(3)
C19 C20 C21 C22 -154.5(3)
C19 C20 C21 C25 -23.3(3)
C20 C21 C22 O7 56.1(4)
C25 C21 C22 O7 -69.0(4)
C20 C21 C22 C23 -60.3(4)
C25 C21 C22 C23 174.6(3)
C20 C21 C22 C24 179.3(3)
C25 C21 C22 C24 54.2(4)
C22 C21 C25 O5 -115.1(3)
C20 C21 C25 O5 114.4(3)
C22 C21 C25 C18 126.8(3)
C20 C21 C25 C18 -3.6(3)
C17 C18 C25 O5 34.8(3)
C19 C18 C25 O5 -89.9(2)
C26 C18 C25 O5 152.2(2)
C17 C18 C25 C21 152.9(2)
C19 C18 C25 C21 28.2(3)
C26 C18 C25 C21 -89.8(3)
C28 C14 C26 O4 77.8(3)
C13 C14 C26 O4 -156.1(2)
C15 C14 C26 O4 -51.7(3)
C28 C14 C26 C18 -160.5(2)
C13 C14 C26 C18 -34.4(2)
C15 C14 C26 C18 70.1(3)
C17 C18 C26 O4 122.8(2)
C19 C18 C26 O4 -114.0(3)
C25 C18 C26 O4 -1.8(3)
C17 C18 C26 C14 -0.7(3)
C19 C18 C26 C14 122.5(2)
C25 C18 C26 C14 -125.3(2)
C12 C13 C27 O6 102.0(3)
C14 C13 C27 O6 -17.9(4)
C17 C13 C27 O6 -129.2(3)
C13 C14 C28 O3 -96.7(3)
C15 C14 C28 O3 148.3(3)
C26 C14 C28 O3 21.9(4)
C13 C14 C28 C10 28.8(4)
C15 C14 C28 C10 -86.2(3)
C26 C14 C28 C10 147.4(3)
C11 C10 C28 O3 134.7(3)
C9 C10 C28 O3 -102.0(3)
C11 C10 C28 C14 7.7(4)
C9 C10 C28 C14 131.0(3)
C31 O1 C29 C3 -120.3(4)
C31 O1 C29 C6 128.7(3)
C2 C3 C29 O1 59.6(4)
C4 C3 C29 O1 -70.6(3)
C2 C3 C29 C6 172.8(4)
C4 C3 C29 C6 42.6(4)
C5 C6 C29 O1 76.2(3)
C7 C6 C29 O1 -53.5(4)
C5 C6 C29 C3 -38.2(3)
C7 C6 C29 C3 -167.8(3)
C29 O1 C31 O2 1.5(6)
C29 O1 C31 C32 -179.1(3)
